data_7700587
loop_
_publ_author_name
'Zhan, Xuan'
'Yadav, Pinky'
'Diskin-Posner, Yael'
'Fridman, Natalia'
'Sundararajan, Mahesh'
'Ullah, Zakir'
'Chen, Qiu-Cheng'
'Shimon, Linda J. W.'
'Mahammed, Atif'
'Churchill, David G.'
'Baik, Mu-Hyun'
'Gross, Zeev'

_publ_section_title
;
 Positive shift in corrole redox potentials leveraged by modest
 \b-CF<sub>3</sub>-substitution helps achieve efficient photocatalytic C-H
 bond functionalization by group 13 complexes.
;
_journal_issue 32
_journal_name_full 'Dalton transactions (Cambridge, England : 2003)'
_journal_page_first 12279
_journal_page_last 12286
_journal_paper_doi 10.1039/c9dt02150g
_journal_volume 48
_journal_year 2019
_chemical_formula_moiety '4(C47 H15 Al F15 I3 N6), 3(C5 H5 N)'
_chemical_formula_sum 'C203 H75 Al4 F60 I12 N27'
_chemical_formula_weight 5662.62
_space_group_crystal_system orthorhombic
_space_group_IT_number 19
_space_group_name_Hall 'P 2ac 2ab'
_space_group_name_H-M_alt 'P 21 21 21'
_symmetry_space_group_name_Hall 'P 2ac 2ab'
_symmetry_space_group_name_H-M 'P 21 21 21'
_atom_sites_solution_hydrogens geom
_audit_creation_method SHELXL-2014/7
_audit_update_record
;
2018-09-16 deposited with the CCDC.    2019-07-12 downloaded from the CCDC.
;
_cell_angle_alpha 90
_cell_angle_beta 90
_cell_angle_gamma 90
_cell_formula_units_Z 2
_cell_length_a 16.56630(10)
_cell_length_b 22.86060(10)
_cell_length_c 26.44610(10)
_cell_measurement_reflns_used 48875
_cell_measurement_temperature 100(2)
_cell_measurement_theta_max 79.5040
_cell_measurement_theta_min 4.2640
_cell_volume 10015.55(8)
_computing_cell_refinement 'CrysAlisPro 1.171.39.46 (Rigaku OD, 2018)'
_computing_data_collection 'CrysAlisPro 1.171.39.46 (Rigaku OD, 2018)'
_computing_data_reduction 'CrysAlisPro 1.171.39.46 (Rigaku OD, 2018)'
_computing_molecular_graphics 'Olex2 (Dolomanov et al., 2009)'
_computing_publication_material 'Olex2 (Dolomanov et al., 2009)'
_computing_structure_refinement 'SHELXL-2014/7 (Sheldrick, 2014)'
_computing_structure_solution 'ShelXT (Sheldrick, 2015)'
_diffrn_ambient_temperature 100(2)
_diffrn_measured_fraction_theta_full 0.998
_diffrn_measured_fraction_theta_max 0.998
_diffrn_measurement_device_type 'XtaLAB AFC12 (RINC): Kappa dual home/near'
_diffrn_measurement_method '\w scans'
_diffrn_radiation_type CuK\a
_diffrn_radiation_wavelength 1.54184
_diffrn_reflns_av_R_equivalents 0.0536
_diffrn_reflns_av_unetI/netI 0.0442
_diffrn_reflns_Laue_measured_fraction_full 0.998
_diffrn_reflns_Laue_measured_fraction_max 0.998
_diffrn_reflns_limit_h_max 20
_diffrn_reflns_limit_h_min -20
_diffrn_reflns_limit_k_max 20
_diffrn_reflns_limit_k_min -28
_diffrn_reflns_limit_l_max 32
_diffrn_reflns_limit_l_min -33
_diffrn_reflns_number 73996
_diffrn_reflns_point_group_measured_fraction_full 0.999
_diffrn_reflns_point_group_measured_fraction_max 0.999
_diffrn_reflns_theta_full 67.684
_diffrn_reflns_theta_max 74.504
_diffrn_reflns_theta_min 4.278
_exptl_absorpt_coefficient_mu 15.778
_exptl_absorpt_correction_T_max 1.000
_exptl_absorpt_correction_T_min 0.822
_exptl_absorpt_correction_type gaussian
_exptl_absorpt_process_details
;
CrysAlisPro 1.171.39.46 (Rigaku Oxford Diffraction, 2018)
Numerical absorption correction based on gaussian integration over
            a multifaceted crystal model
Empirical absorption correction using spherical harmonics,
 implemented in SCALE3 ABSPACK scaling algorithm.
;
_exptl_crystal_colour 'dark red'
_exptl_crystal_density_diffrn 1.878
_exptl_crystal_description plate
_exptl_crystal_F_000 5420
_exptl_crystal_size_max 0.076
_exptl_crystal_size_mid 0.054
_exptl_crystal_size_min 0.018
_refine_diff_density_max 1.578
_refine_diff_density_min -1.059
_refine_diff_density_rms 0.136
_refine_ls_abs_structure_details
;
 Refined as an inversion twin.
;
_refine_ls_abs_structure_Flack 0.217(5)
_refine_ls_extinction_method none
_refine_ls_goodness_of_fit_ref 1.037
_refine_ls_hydrogen_treatment constr
_refine_ls_matrix_type full
_refine_ls_number_parameters 1421
_refine_ls_number_reflns 20347
_refine_ls_number_restraints 0
_refine_ls_restrained_S_all 1.037
_refine_ls_R_factor_all 0.0480
_refine_ls_R_factor_gt 0.0463
_refine_ls_shift/su_max 0.001
_refine_ls_shift/su_mean 0.000
_refine_ls_structure_factor_coef Fsqd
_refine_ls_weighting_details 'w=1/[\s^2^(Fo^2^)+(0.0604P)^2^+39.1715P] where P=(Fo^2^+2Fc^2^)/3'
_refine_ls_weighting_scheme calc
_refine_ls_wR_factor_gt 0.1180
_refine_ls_wR_factor_ref 0.1190
_reflns_Friedel_coverage 0.848
_reflns_Friedel_fraction_full 1.000
_reflns_Friedel_fraction_max 1.000
_reflns_number_gt 19527
_reflns_number_total 20347
_reflns_threshold_expression 'I > 2\s(I)'
_cod_data_source_file c9dt02150g2.cif
_cod_data_source_block Zg6a
_cod_depositor_comments 'Adding full bibliography for 7700587--7700588.cif.'
_cod_database_code 7700587
_shelx_shelxl_version_number 2014/7
_shelx_space_group_comment
;
The symmetry employed for this shelxl refinement is uniquely defined
by the following loop, which should always be used as a source of
symmetry information in preference to the above space-group names.
They are only intended as comments.
;
_shelx_estimated_absorpt_t_min 0.380
_shelx_estimated_absorpt_t_max 0.764

loop_
_space_group_symop_operation_xyz
'x, y, z'
'-x+1/2, -y, z+1/2'
'-x, y+1/2, -z+1/2'
'x+1/2, -y+1/2, -z'

loop_
_atom_site_label
_atom_site_type_symbol
_atom_site_fract_x
_atom_site_fract_y
_atom_site_fract_z
_atom_site_U_iso_or_equiv
_atom_site_adp_type
_atom_site_occupancy
_atom_site_site_symmetry_order
_atom_site_calc_flag
_atom_site_refinement_flags_posn
_atom_site_refinement_flags_adp
_atom_site_refinement_flags_occupancy
_atom_site_disorder_assembly
_atom_site_disorder_group
I2 I 0.53948(7) 0.55856(5) 0.49249(4) 0.0255(3) Uani 0.517(2) 1 d . . P A 1
I3 I 0.63888(4) 0.50825(3) 0.36781(2) 0.03240(14) Uani 1 1 d . . . . .
I17 I 0.42039(5) 0.42243(3) 0.69777(2) 0.03969(17) Uani 1 1 d . . . . .
I18 I 0.47113(7) 0.53883(5) 0.59288(5) 0.0266(4) Uani 0.483(2) 1 d . . P A 2
Al1 Al 0.50237(15) 0.30679(11) 0.49481(9) 0.0188(5) Uani 1 1 d . . . . .
F21 F 0.4922(3) 0.3817(3) 0.2955(2) 0.0340(13) Uani 1 1 d . . . . .
F22 F 0.5617(5) 0.4119(3) 0.2073(2) 0.0525(19) Uani 1 1 d . . . . .
F23 F 0.7257(5) 0.4144(3) 0.1994(2) 0.0526(19) Uani 1 1 d . . . . .
F24 F 0.8192(4) 0.3824(4) 0.2799(3) 0.0548(19) Uani 1 1 d . . . . .
F25 F 0.7492(3) 0.3507(3) 0.3673(3) 0.0429(15) Uani 1 1 d . . . . .
F27 F 0.4063(3) 0.1205(3) 0.3857(2) 0.0295(12) Uani 1 1 d . . . . .
F28 F 0.3966(4) 0.0080(3) 0.3621(2) 0.0406(14) Uani 1 1 d . . . . .
F29 F 0.4811(4) -0.0737(3) 0.4158(3) 0.0465(17) Uani 1 1 d . . . . .
F30 F 0.5779(4) -0.0381(3) 0.4936(3) 0.0439(15) Uani 1 1 d . . . . .
F31 F 0.5908(3) 0.0755(2) 0.5165(2) 0.0308(12) Uani 1 1 d . . . . .
F33 F 0.2732(3) 0.2858(3) 0.6460(2) 0.0385(14) Uani 1 1 d . . . . .
F34 F 0.2265(4) 0.2636(3) 0.7419(2) 0.0391(15) Uani 1 1 d . . . . .
F35 F 0.3397(4) 0.2449(3) 0.8144(2) 0.0436(15) Uani 1 1 d . . . . .
F36 F 0.4996(4) 0.2483(4) 0.7906(2) 0.054(2) Uani 1 1 d . . . . .
F37 F 0.5452(3) 0.2662(4) 0.6938(2) 0.0445(17) Uani 1 1 d . . . . .
N1 N 0.5307(4) 0.3792(3) 0.4640(3) 0.0180(14) Uani 1 1 d . . . . .
N2 N 0.5311(4) 0.2652(3) 0.4353(3) 0.0190(14) Uani 1 1 d . . . . .
N3 N 0.4728(4) 0.2395(3) 0.5326(3) 0.0204(14) Uani 1 1 d . . . . .
N4 N 0.4784(4) 0.3560(3) 0.5505(3) 0.0205(14) Uani 1 1 d . . . . .
N5 N 0.3807(4) 0.3208(3) 0.4686(3) 0.0218(14) Uani 1 1 d . . . . .
N6 N 0.6243(4) 0.3014(3) 0.5226(3) 0.0202(14) Uani 1 1 d . . . . .
C1 C 0.5225(5) 0.4277(4) 0.4937(3) 0.0208(16) Uani 1 1 d . . . . .
C2 C 0.5520(5) 0.4760(4) 0.4666(3) 0.0222(17) Uani 1 1 d . . . . .
H2 H 0.5529 0.5155 0.4778 0.027 Uiso 0.483(2) 1 calc R U P A 2
C3 C 0.5796(5) 0.4555(4) 0.4207(3) 0.0215(17) Uani 1 1 d . . . . .
C4 C 0.5650(5) 0.3941(4) 0.4188(3) 0.0194(16) Uani 1 1 d . . . . .
C5 C 0.5806(5) 0.3492(4) 0.3830(3) 0.0196(16) Uani 1 1 d . . . . .
C6 C 0.5658(5) 0.2895(4) 0.3915(3) 0.0186(16) Uani 1 1 d . . . . .
C7 C 0.5862(5) 0.2417(4) 0.3582(3) 0.0219(17) Uani 1 1 d . . . . .
H7 H 0.6098 0.2451 0.3256 0.026 Uiso 1 1 calc R U . . .
C8 C 0.5657(5) 0.1915(4) 0.3816(3) 0.0214(17) Uani 1 1 d . . . . .
H8 H 0.5733 0.1532 0.3685 0.026 Uiso 1 1 calc R U . . .
C9 C 0.5306(5) 0.2057(4) 0.4293(3) 0.0190(16) Uani 1 1 d . . . . .
C10 C 0.5021(5) 0.1669(4) 0.4664(3) 0.0186(16) Uani 1 1 d . . . . .
C11 C 0.4760(5) 0.1830(4) 0.5159(3) 0.0206(17) Uani 1 1 d . . . . .
C12 C 0.4484(5) 0.1450(4) 0.5557(3) 0.0229(17) Uani 1 1 d . . . . .
H12 H 0.4435 0.1036 0.5540 0.027 Uiso 1 1 calc R U . . .
C13 C 0.4307(5) 0.1792(4) 0.5960(3) 0.0265(19) Uani 1 1 d . . . . .
H13 H 0.4113 0.1661 0.6279 0.032 Uiso 1 1 calc R U . . .
C0AA C 0.4464(5) 0.2388(4) 0.5822(3) 0.0205(17) Uani 1 1 d . . . . .
C15 C 0.4370(5) 0.2883(4) 0.6137(3) 0.0234(18) Uani 1 1 d . . . . .
C16 C 0.4531(5) 0.3470(4) 0.5990(3) 0.0208(17) Uani 1 1 d . . . . .
C17 C 0.4493(5) 0.4023(5) 0.6228(3) 0.027(2) Uani 1 1 d . . . . .
C18 C 0.4741(5) 0.4443(4) 0.5884(4) 0.0257(18) Uani 1 1 d . . . . .
H18 H 0.4783 0.4852 0.5943 0.031 Uiso 0.517(2) 1 calc R U P A 1
C19 C 0.4920(5) 0.4143(4) 0.5428(3) 0.0218(17) Uani 1 1 d . . . . .
C20 C 0.6192(5) 0.3649(4) 0.3344(3) 0.0198(16) Uani 1 1 d . . . . .
C21 C 0.5735(6) 0.3805(4) 0.2914(3) 0.0231(17) Uani 1 1 d . . . . .
C22 C 0.6082(7) 0.3974(5) 0.2467(4) 0.032(2) Uani 1 1 d . . . . .
C23 C 0.6911(8) 0.3980(5) 0.2422(4) 0.038(3) Uani 1 1 d . . . . .
C24 C 0.7382(6) 0.3816(5) 0.2834(4) 0.034(2) Uani 1 1 d . . . . .
C25 C 0.7018(6) 0.3649(5) 0.3277(4) 0.028(2) Uani 1 1 d . . . . .
C26 C 0.4976(5) 0.1036(4) 0.4520(3) 0.0211(17) Uani 1 1 d . . . . .
C27 C 0.4508(5) 0.0835(4) 0.4127(3) 0.0236(17) Uani 1 1 d . . . . .
C28 C 0.4443(6) 0.0247(4) 0.3995(4) 0.030(2) Uani 1 1 d . . . . .
C29 C 0.4872(6) -0.0159(5) 0.4271(4) 0.034(2) Uani 1 1 d . . . . .
C30 C 0.5357(6) 0.0017(4) 0.4672(4) 0.031(2) Uani 1 1 d . . . . .
C31 C 0.5414(5) 0.0606(4) 0.4785(4) 0.0271(19) Uani 1 1 d . . . . .
C32 C 0.4108(6) 0.2764(4) 0.6669(3) 0.0240(18) Uani 1 1 d . . . . .
C33 C 0.3299(5) 0.2754(4) 0.6809(3) 0.0237(18) Uani 1 1 d . . . . .
C34 C 0.3055(6) 0.2654(5) 0.7296(4) 0.030(2) Uani 1 1 d . . . . .
C35 C 0.3628(6) 0.2556(5) 0.7672(4) 0.032(2) Uani 1 1 d . . . . .
C36 C 0.4435(6) 0.2565(6) 0.7543(4) 0.037(2) Uani 1 1 d . . . . .
C37 C 0.4667(6) 0.2669(5) 0.7048(4) 0.032(2) Uani 1 1 d . . . . .
C38 C 0.3185(5) 0.3242(4) 0.5008(4) 0.0267(19) Uani 1 1 d . . . . .
H38 H 0.3282 0.3169 0.5357 0.032 Uiso 1 1 calc R U . . .
C39 C 0.2404(6) 0.3377(4) 0.4856(4) 0.030(2) Uani 1 1 d . . . . .
H39 H 0.1979 0.3390 0.5097 0.036 Uiso 1 1 calc R U . . .
C40 C 0.2249(6) 0.3492(4) 0.4354(4) 0.031(2) Uani 1 1 d . . . . .
H40 H 0.1722 0.3589 0.4241 0.038 Uiso 1 1 calc R U . . .
C41 C 0.2893(6) 0.3460(4) 0.4021(4) 0.030(2) Uani 1 1 d . . . . .
H41 H 0.2809 0.3533 0.3671 0.036 Uiso 1 1 calc R U . . .
C42 C 0.3659(5) 0.3322(4) 0.4194(4) 0.0232(17) Uani 1 1 d . . . . .
H42 H 0.4093 0.3307 0.3960 0.028 Uiso 1 1 calc R U . . .
C43 C 0.6415(5) 0.2928(4) 0.5719(3) 0.0235(17) Uani 1 1 d . . . . .
H43 H 0.5977 0.2865 0.5945 0.028 Uiso 1 1 calc R U . . .
C44 C 0.7186(6) 0.2925(4) 0.5914(4) 0.0270(19) Uani 1 1 d . . . . .
H44 H 0.7273 0.2866 0.6266 0.032 Uiso 1 1 calc R U . . .
C45 C 0.7828(6) 0.3010(4) 0.5591(4) 0.0265(19) Uani 1 1 d . . . . .
H45 H 0.8367 0.3003 0.5714 0.032 Uiso 1 1 calc R U . . .
C46 C 0.7670(5) 0.3105(4) 0.5082(4) 0.0275(19) Uani 1 1 d . . . . .
H46 H 0.8100 0.3170 0.4850 0.033 Uiso 1 1 calc R U . . .
C47 C 0.6880(5) 0.3104(4) 0.4918(3) 0.0230(18) Uani 1 1 d . . . . .
H47 H 0.6778 0.3171 0.4569 0.028 Uiso 1 1 calc R U . . .
I49 I 0.23717(4) 0.45584(3) 0.58955(2) 0.0252(2) Uani 0.906(3) 1 d . . P B 3
I50 I 0.15792(6) 0.56316(3) 0.68878(3) 0.0524(2) Uani 1 1 d . . . . .
I64 I 0.38045(4) 0.48997(3) 0.35627(2) 0.02682(13) Uani 1 1 d . . . . .
I65 I 0.3029(10) 0.4517(8) 0.4949(7) 0.098(5) Uiso 0.094(3) 1 d . . P B 4
Al2 Al 0.26154(14) 0.68781(11) 0.49390(9) 0.0172(5) Uani 1 1 d . . . . .
F68 F 0.0301(3) 0.7078(3) 0.6464(2) 0.0371(14) Uani 1 1 d . . . . .
F69 F -0.0132(4) 0.7315(3) 0.7429(2) 0.0383(15) Uani 1 1 d . . . . .
F70 F 0.1030(4) 0.7462(3) 0.8148(2) 0.0437(16) Uani 1 1 d . . . . .
F71 F 0.2605(4) 0.7383(4) 0.7893(2) 0.0527(19) Uani 1 1 d . . . . .
F72 F 0.3037(4) 0.7176(3) 0.6925(2) 0.0440(16) Uani 1 1 d . . . . .
F74 F 0.3459(3) 0.9201(3) 0.5273(2) 0.0324(12) Uani 1 1 d . . . . .
F75 F 0.3270(4) 1.0336(3) 0.5091(3) 0.0453(16) Uani 1 1 d . . . . .
F76 F 0.2328(5) 1.0710(3) 0.4303(3) 0.0540(18) Uani 1 1 d . . . . .
F77 F 0.1601(4) 0.9912(3) 0.3696(2) 0.0431(14) Uani 1 1 d . . . . .
F78 F 0.1747(3) 0.8772(2) 0.3883(2) 0.0272(11) Uani 1 1 d . . . . .
F80 F 0.5075(3) 0.6521(3) 0.3685(2) 0.0361(13) Uani 1 1 d . . . . .
F81 F 0.5824(4) 0.6259(4) 0.2812(3) 0.0517(19) Uani 1 1 d . . . . .
F82 F 0.4941(5) 0.5931(3) 0.1989(2) 0.057(2) Uani 1 1 d . . . . .
F83 F 0.3301(5) 0.5968(3) 0.2029(2) 0.0495(18) Uani 1 1 d . . . . .
F84 F 0.2552(4) 0.6223(3) 0.2905(2) 0.0352(13) Uani 1 1 d . . . . .
N7 N 0.2371(4) 0.6353(3) 0.5479(3) 0.0204(14) Uani 1 1 d . . . . .
N8 N 0.2315(4) 0.7527(3) 0.5341(3) 0.0182(13) Uani 1 1 d . . . . .
N9 N 0.2914(4) 0.7321(3) 0.4361(3) 0.0171(13) Uani 1 1 d . . . . .
N10 N 0.2900(4) 0.6162(3) 0.4612(3) 0.0196(14) Uani 1 1 d . . . . .
N11 N 0.1396(4) 0.6762(3) 0.4664(3) 0.0187(14) Uani 1 1 d . . . . .
N12 N 0.3835(4) 0.6930(3) 0.5225(3) 0.0221(15) Uani 1 1 d . . . . .
C03P C -0.0164(6) 0.6573(5) 0.4306(4) 0.033(2) Uani 1 1 d . . . . .
H03P H -0.0696 0.6513 0.4183 0.040 Uiso 1 1 calc R U . . .
C48 C 0.2506(5) 0.5771(4) 0.5388(3) 0.0215(17) Uani 1 1 d . . . . .
C49 C 0.2291(5) 0.5465(4) 0.5827(3) 0.0228(17) Uani 1 1 d . . . . .
H49 H 0.2328 0.5054 0.5875 0.027 Uiso 0.094(3) 1 calc R U P B 4
C50 C 0.2018(5) 0.5861(5) 0.6174(3) 0.0248(19) Uani 1 1 d . . . . .
C51 C 0.2085(5) 0.6418(4) 0.5965(3) 0.0223(17) Uani 1 1 d . . . . .
C52 C 0.1932(5) 0.7012(4) 0.6130(3) 0.0204(17) Uani 1 1 d . . . . .
C53 C 0.2035(5) 0.7519(4) 0.5836(3) 0.0215(17) Uani 1 1 d . . . . .
C54 C 0.1898(5) 0.8103(4) 0.5997(3) 0.0223(18) Uani 1 1 d . . . . .
H54 H 0.1707 0.8220 0.6320 0.027 Uiso 1 1 calc R U . . .
C55 C 0.2088(5) 0.8467(4) 0.5603(3) 0.0214(17) Uani 1 1 d . . . . .
H55 H 0.2046 0.8882 0.5602 0.026 Uiso 1 1 calc R U . . .
C56 C 0.2363(5) 0.8105(4) 0.5192(3) 0.0166(15) Uani 1 1 d . . . . .
C57 C 0.2637(5) 0.8294(4) 0.4713(3) 0.0180(15) Uani 1 1 d . . . . .
C58 C 0.2917(5) 0.7912(4) 0.4331(3) 0.0165(15) Uani 1 1 d . . . . .
C59 C 0.3280(5) 0.8080(4) 0.3854(3) 0.0226(17) Uani 1 1 d . . . . .
H59 H 0.3372 0.8467 0.3737 0.027 Uiso 1 1 calc R U . . .
C60 C 0.3462(5) 0.7577(4) 0.3606(3) 0.0204(16) Uani 1 1 d . . . . .
H60 H 0.3695 0.7552 0.3278 0.024 Uiso 1 1 calc R U . . .
C61 C 0.3250(5) 0.7096(4) 0.3916(3) 0.0167(15) Uani 1 1 d . . . . .
C62 C 0.3386(5) 0.6500(4) 0.3812(3) 0.0189(16) Uani 1 1 d . . . . .
C63 C 0.3224(5) 0.6038(4) 0.4152(3) 0.0169(15) Uani 1 1 d . . . . .
C64 C 0.3332(5) 0.5414(4) 0.4142(3) 0.0182(15) Uani 1 1 d . . . . .
C65 C 0.3082(5) 0.5188(4) 0.4601(3) 0.0224(17) Uani 1 1 d . . . . .
H65 H 0.3087 0.4789 0.4700 0.027 Uiso 0.906(3) 1 calc R U P B 5
C66 C 0.2819(5) 0.5666(4) 0.4891(3) 0.0201(16) Uani 1 1 d . . . . .
C67 C 0.1684(5) 0.7113(4) 0.6667(3) 0.0210(17) Uani 1 1 d . . . . .
C68 C 0.0880(6) 0.7151(4) 0.6812(3) 0.0265(19) Uani 1 1 d . . . . .
C69 C 0.0655(6) 0.7272(5) 0.7302(3) 0.027(2) Uani 1 1 d . . . . .
C70 C 0.1243(7) 0.7347(5) 0.7668(3) 0.031(2) Uani 1 1 d . . . . .
C71 C 0.2035(7) 0.7313(5) 0.7543(4) 0.033(2) Uani 1 1 d . . . . .
C72 C 0.2252(6) 0.7198(5) 0.7038(3) 0.031(2) Uani 1 1 d . . . . .
C73 C 0.2598(5) 0.8928(4) 0.4600(3) 0.0185(16) Uani 1 1 d . . . . .
C74 C 0.2978(5) 0.9359(4) 0.4888(3) 0.0238(17) Uani 1 1 d . . . . .
C75 C 0.2884(6) 0.9947(5) 0.4800(4) 0.033(2) Uani 1 1 d . . . . .
C76 C 0.2417(6) 1.0138(4) 0.4394(4) 0.034(2) Uani 1 1 d . . . . .
C77 C 0.2053(6) 0.9727(5) 0.4094(4) 0.032(2) Uani 1 1 d . . . . .
C78 C 0.2138(5) 0.9148(4) 0.4188(4) 0.0245(18) Uani 1 1 d . . . . .
C79 C 0.3787(5) 0.6369(4) 0.3320(3) 0.0194(16) Uani 1 1 d . . . . .
C80 C 0.4614(6) 0.6379(4) 0.3284(3) 0.0238(18) Uani 1 1 d . . . . .
C81 C 0.5006(7) 0.6238(5) 0.2834(4) 0.033(2) Uani 1 1 d . . . . .
C82 C 0.4564(7) 0.6085(5) 0.2425(4) 0.036(2) Uani 1 1 d . . . . .
C83 C 0.3736(7) 0.6084(4) 0.2440(3) 0.031(2) Uani 1 1 d . . . . .
C84 C 0.3354(6) 0.6232(4) 0.2888(3) 0.0258(18) Uani 1 1 d . . . . .
C85 C 0.1256(5) 0.6694(4) 0.4165(3) 0.0252(18) Uani 1 1 d . . . . .
H85 H 0.1699 0.6709 0.3938 0.030 Uiso 1 1 calc R U . . .
C86 C 0.0490(6) 0.6601(5) 0.3974(4) 0.034(2) Uani 1 1 d . . . . .
H86 H 0.0410 0.6558 0.3620 0.041 Uiso 1 1 calc R U . . .
C87 C -0.0021(6) 0.6633(5) 0.4813(4) 0.030(2) Uani 1 1 d . . . . .
H87 H -0.0453 0.6608 0.5048 0.035 Uiso 1 1 calc R U . . .
C88 C 0.0771(6) 0.6731(4) 0.4979(4) 0.0268(19) Uani 1 1 d . . . . .
H88 H 0.0865 0.6777 0.5331 0.032 Uiso 1 1 calc R U . . .
C89 C 0.4000(5) 0.6947(4) 0.5721(3) 0.0235(18) Uani 1 1 d . . . . .
H89 H 0.3561 0.6949 0.5952 0.028 Uiso 1 1 calc R U . . .
C90 C 0.4772(6) 0.6963(5) 0.5915(4) 0.030(2) Uani 1 1 d . . . . .
H90 H 0.4859 0.6988 0.6269 0.036 Uiso 1 1 calc R U . . .
C91 C 0.5420(6) 0.6941(5) 0.5585(4) 0.032(2) Uani 1 1 d . . . . .
H91 H 0.5959 0.6938 0.5708 0.039 Uiso 1 1 calc R U . . .
C92 C 0.5268(6) 0.6924(6) 0.5076(4) 0.043(3) Uani 1 1 d . . . . .
H92 H 0.5700 0.6917 0.4840 0.051 Uiso 1 1 calc R U . . .
C93 C 0.4477(5) 0.6918(6) 0.4912(4) 0.035(2) Uani 1 1 d . . . . .
H93 H 0.4380 0.6904 0.4558 0.042 Uiso 1 1 calc R U . . .
N13 N 0.7440(8) 0.5734(6) 0.2944(5) 0.065(3) Uani 1 1 d . . . . .
C94 C 0.8032(10) 0.6106(9) 0.3042(6) 0.073(5) Uani 1 1 d . . . . .
H94 H 0.8145 0.6203 0.3384 0.087 Uiso 1 1 calc R U . . .
C95 C 0.8479(10) 0.6353(12) 0.2674(7) 0.092(7) Uani 1 1 d . . . . .
H95 H 0.8920 0.6601 0.2756 0.110 Uiso 1 1 calc R U . . .
C96 C 0.8280(12) 0.6237(11) 0.2164(7) 0.089(6) Uani 1 1 d . . . . .
H96 H 0.8599 0.6392 0.1898 0.107 Uiso 1 1 calc R U . . .
C97 C 0.7632(13) 0.5902(7) 0.2064(6) 0.071(5) Uani 1 1 d . . . . .
H97 H 0.7437 0.5850 0.1729 0.085 Uiso 1 1 calc R U . . .
C98 C 0.7278(11) 0.5648(7) 0.2458(6) 0.064(4) Uani 1 1 d . . . . .
H98 H 0.6864 0.5374 0.2384 0.076 Uiso 1 1 calc R U . . .
C14 C 0.1205(16) 0.5276(11) 0.3439(9) 0.044(5) Uani 0.5 1 d . . P . .
H14 H 0.1769 0.5303 0.3378 0.053 Uiso 0.5 1 calc R U P . .
C99 C 0.0943(17) 0.5139(11) 0.3889(10) 0.050(6) Uani 0.5 1 d . . P . .
H99 H 0.1313 0.5095 0.4161 0.060 Uiso 0.5 1 calc R U P . .
C100 C 0.0137(16) 0.5061(13) 0.3969(10) 0.053(7) Uani 0.5 1 d . . P . .
H100 H -0.0042 0.4944 0.4294 0.063 Uiso 0.5 1 calc R U P . .
C101 C -0.0424(14) 0.5146(11) 0.3594(9) 0.041(5) Uani 0.5 1 d . . P . .
H101 H -0.0984 0.5085 0.3649 0.050 Uiso 0.5 1 calc R U P . .
C102 C -0.0148(18) 0.5311(14) 0.3170(13) 0.066(9) Uani 0.5 1 d . . P . .
H102 H -0.0528 0.5394 0.2911 0.080 Uiso 0.5 1 calc R U P . .
N103 N 0.0671(13) 0.5382(10) 0.3052(7) 0.046(5) Uani 0.5 1 d . . P . .

loop_
_atom_site_aniso_label
_atom_site_aniso_U_11
_atom_site_aniso_U_22
_atom_site_aniso_U_33
_atom_site_aniso_U_23
_atom_site_aniso_U_13
_atom_site_aniso_U_12
I2 0.0237(5) 0.0235(6) 0.0292(6) -0.0079(4) 0.0002(4) -0.0021(4)
I3 0.0411(3) 0.0286(3) 0.0274(3) -0.0019(2) 0.0078(2) -0.0065(2)
I17 0.0484(4) 0.0495(4) 0.0212(3) -0.0114(3) 0.0056(3) -0.0016(3)
I18 0.0266(6) 0.0221(6) 0.0312(7) -0.0004(5) -0.0010(5) 0.0006(4)
Al1 0.0151(11) 0.0258(13) 0.0155(11) -0.0022(10) 0.0026(9) 0.0009(9)
F21 0.023(3) 0.048(4) 0.030(3) 0.006(3) -0.009(2) 0.001(2)
F22 0.073(5) 0.060(4) 0.024(3) 0.015(3) -0.008(3) -0.016(4)
F23 0.079(5) 0.052(4) 0.027(3) -0.001(3) 0.022(3) -0.026(4)
F24 0.028(3) 0.074(5) 0.062(5) 0.008(4) 0.027(3) 0.000(3)
F25 0.017(3) 0.069(4) 0.043(3) 0.016(3) -0.001(2) 0.003(3)
F27 0.029(3) 0.038(3) 0.022(3) -0.006(2) 0.001(2) 0.000(2)
F28 0.042(3) 0.045(3) 0.035(3) -0.016(3) 0.006(3) -0.015(3)
F29 0.054(4) 0.028(3) 0.058(4) -0.017(3) 0.016(3) -0.008(3)
F30 0.036(3) 0.031(3) 0.065(4) 0.001(3) 0.007(3) 0.009(3)
F31 0.020(2) 0.029(3) 0.043(3) 0.002(2) -0.006(2) 0.001(2)
F33 0.017(2) 0.075(4) 0.023(3) -0.003(3) 0.000(2) -0.001(3)
F34 0.024(3) 0.063(4) 0.031(3) -0.007(3) 0.012(2) -0.008(3)
F35 0.050(4) 0.064(4) 0.017(3) 0.000(3) 0.010(3) -0.007(3)
F36 0.042(4) 0.101(6) 0.019(3) 0.009(3) -0.005(3) 0.003(4)
F37 0.019(3) 0.088(5) 0.027(3) 0.004(3) 0.002(2) 0.004(3)
N1 0.013(3) 0.027(4) 0.014(3) -0.004(3) 0.002(2) 0.003(3)
N2 0.016(3) 0.026(4) 0.015(3) 0.002(3) 0.002(3) 0.001(3)
N3 0.012(3) 0.031(4) 0.019(3) -0.006(3) 0.001(3) 0.001(3)
N4 0.014(3) 0.030(4) 0.017(3) -0.001(3) 0.002(3) -0.001(3)
N5 0.018(3) 0.026(4) 0.022(4) -0.002(3) -0.002(3) 0.001(3)
N6 0.019(3) 0.025(4) 0.017(3) -0.001(3) 0.002(3) 0.000(3)
C1 0.020(4) 0.024(4) 0.019(4) -0.005(3) -0.004(3) 0.004(3)
C2 0.018(4) 0.029(5) 0.019(4) -0.006(3) 0.000(3) 0.000(3)
C3 0.016(4) 0.031(4) 0.017(4) 0.002(3) -0.002(3) 0.006(3)
C4 0.014(3) 0.023(4) 0.021(4) 0.001(3) -0.001(3) -0.003(3)
C5 0.016(4) 0.023(4) 0.020(4) -0.001(3) -0.003(3) -0.001(3)
C6 0.013(3) 0.025(4) 0.017(4) -0.004(3) 0.001(3) 0.002(3)
C7 0.018(4) 0.031(4) 0.017(4) -0.006(3) 0.004(3) -0.002(3)
C8 0.017(4) 0.026(4) 0.021(4) -0.008(3) 0.003(3) 0.003(3)
C9 0.019(4) 0.022(4) 0.016(4) -0.003(3) 0.000(3) -0.001(3)
C10 0.013(3) 0.022(4) 0.022(4) -0.003(3) 0.004(3) -0.004(3)
C11 0.018(4) 0.027(4) 0.017(4) -0.002(3) 0.003(3) 0.001(3)
C12 0.018(4) 0.028(4) 0.023(4) 0.002(4) 0.003(3) -0.003(3)
C13 0.023(4) 0.037(5) 0.019(4) 0.003(4) 0.006(3) 0.002(4)
C0AA 0.011(3) 0.030(4) 0.020(4) 0.002(3) 0.004(3) 0.003(3)
C15 0.017(4) 0.041(5) 0.013(4) -0.004(3) 0.002(3) 0.000(4)
C16 0.016(4) 0.039(5) 0.008(3) -0.007(3) 0.001(3) 0.003(3)
C17 0.018(4) 0.054(6) 0.010(4) -0.008(4) 0.004(3) 0.000(4)
C18 0.022(4) 0.028(5) 0.027(4) -0.010(4) 0.002(3) -0.002(3)
C19 0.018(4) 0.032(5) 0.016(4) -0.006(3) -0.001(3) 0.001(3)
C20 0.016(4) 0.024(4) 0.020(4) 0.001(3) -0.001(3) 0.000(3)
C21 0.028(4) 0.023(4) 0.018(4) -0.004(3) -0.002(3) -0.004(4)
C22 0.045(6) 0.034(5) 0.018(4) 0.001(4) -0.001(4) -0.006(4)
C23 0.056(7) 0.033(5) 0.025(5) -0.002(4) 0.019(5) -0.005(5)
C24 0.024(5) 0.039(5) 0.039(6) 0.001(4) 0.012(4) -0.001(4)
C25 0.024(4) 0.038(5) 0.023(4) 0.002(4) 0.007(4) 0.004(4)
C26 0.016(4) 0.024(4) 0.023(4) -0.003(3) 0.004(3) -0.005(3)
C27 0.017(4) 0.035(5) 0.019(4) -0.004(4) 0.011(3) -0.004(3)
C28 0.031(5) 0.030(5) 0.028(5) -0.010(4) 0.011(4) -0.004(4)
C29 0.037(5) 0.028(5) 0.038(5) -0.005(4) 0.014(4) -0.006(4)
C30 0.022(4) 0.019(4) 0.051(6) -0.005(4) 0.012(4) 0.003(3)
C31 0.013(4) 0.034(5) 0.034(5) 0.001(4) 0.006(3) 0.000(3)
C32 0.025(4) 0.031(5) 0.016(4) -0.003(3) 0.005(3) 0.005(4)
C33 0.020(4) 0.034(5) 0.017(4) 0.000(3) 0.002(3) 0.000(4)
C34 0.020(4) 0.045(6) 0.025(5) -0.011(4) 0.010(4) -0.005(4)
C35 0.027(5) 0.050(6) 0.020(4) -0.004(4) 0.006(4) -0.008(4)
C36 0.028(5) 0.055(7) 0.029(5) 0.001(5) -0.004(4) 0.003(5)
C37 0.016(4) 0.054(6) 0.025(5) 0.002(4) 0.002(4) -0.004(4)
C38 0.021(4) 0.029(5) 0.029(5) -0.007(4) 0.004(4) 0.005(4)
C39 0.022(4) 0.035(5) 0.034(5) -0.011(4) 0.002(4) 0.004(4)
C40 0.022(4) 0.028(5) 0.044(6) -0.007(4) -0.007(4) 0.001(4)
C41 0.023(4) 0.032(5) 0.035(5) 0.006(4) -0.005(4) -0.001(4)
C42 0.015(4) 0.025(4) 0.030(5) 0.005(3) 0.001(3) -0.006(3)
C43 0.021(4) 0.032(5) 0.018(4) 0.002(3) 0.001(3) 0.004(3)
C44 0.030(5) 0.027(5) 0.024(4) 0.001(4) -0.005(4) 0.000(4)
C45 0.024(4) 0.026(5) 0.029(5) -0.003(4) -0.006(4) 0.001(3)
C46 0.013(4) 0.036(5) 0.033(5) 0.001(4) 0.004(4) -0.001(3)
C47 0.013(4) 0.034(5) 0.022(4) -0.002(4) -0.002(3) 0.002(3)
I49 0.0282(3) 0.0249(3) 0.0226(3) 0.0051(2) 0.0026(2) 0.0018(2)
I50 0.0912(6) 0.0382(4) 0.0277(3) 0.0084(3) 0.0319(4) 0.0082(4)
I64 0.0331(3) 0.0238(3) 0.0236(3) -0.0021(2) 0.0063(2) 0.0018(2)
Al2 0.0155(10) 0.0233(12) 0.0128(10) 0.0004(9) 0.0017(9) -0.0001(9)
F68 0.022(3) 0.066(4) 0.023(3) 0.001(3) 0.001(2) 0.008(3)
F69 0.030(3) 0.056(4) 0.030(3) 0.010(3) 0.016(2) 0.013(3)
F70 0.054(4) 0.061(4) 0.016(3) -0.007(3) 0.014(3) 0.004(3)
F71 0.042(4) 0.097(6) 0.020(3) -0.015(3) -0.005(3) -0.009(4)
F72 0.022(3) 0.082(5) 0.027(3) -0.006(3) 0.002(2) -0.003(3)
F74 0.021(2) 0.039(3) 0.037(3) -0.011(2) -0.005(2) -0.003(2)
F75 0.047(4) 0.030(3) 0.059(4) -0.017(3) 0.009(3) -0.013(3)
F76 0.081(5) 0.024(3) 0.056(4) 0.002(3) 0.007(4) 0.004(3)
F77 0.054(4) 0.037(3) 0.038(3) 0.010(3) -0.006(3) 0.011(3)
F78 0.025(3) 0.032(3) 0.025(3) 0.003(2) -0.005(2) -0.002(2)
F80 0.018(2) 0.060(4) 0.031(3) -0.002(3) -0.001(2) -0.002(2)
F81 0.033(3) 0.071(5) 0.052(4) 0.016(4) 0.023(3) 0.015(3)
F82 0.086(5) 0.067(5) 0.019(3) 0.006(3) 0.027(3) 0.035(4)
F83 0.079(5) 0.052(4) 0.017(3) -0.006(3) -0.010(3) 0.002(4)
F84 0.033(3) 0.047(3) 0.026(3) -0.002(2) -0.012(2) -0.006(3)
N7 0.018(3) 0.028(4) 0.016(3) 0.000(3) 0.000(3) 0.004(3)
N8 0.014(3) 0.025(3) 0.016(3) -0.003(3) 0.000(3) 0.002(3)
N9 0.012(3) 0.024(4) 0.016(3) -0.004(3) 0.000(2) -0.002(3)
N10 0.020(3) 0.026(4) 0.013(3) 0.001(3) -0.001(3) -0.002(3)
N11 0.011(3) 0.026(4) 0.018(3) 0.001(3) -0.002(3) 0.000(3)
N12 0.020(3) 0.032(4) 0.014(3) -0.002(3) -0.002(3) 0.001(3)
C03P 0.014(4) 0.041(6) 0.045(6) -0.001(5) -0.005(4) -0.006(4)
C48 0.023(4) 0.021(4) 0.021(4) 0.003(3) 0.001(3) -0.003(3)
C49 0.024(4) 0.027(4) 0.017(4) 0.004(3) 0.005(3) 0.004(3)
C50 0.025(4) 0.041(5) 0.008(3) 0.009(3) 0.006(3) 0.002(4)
C51 0.021(4) 0.036(5) 0.009(4) 0.002(3) 0.005(3) 0.001(3)
C52 0.015(4) 0.030(5) 0.015(4) 0.005(3) 0.002(3) 0.001(3)
C53 0.013(3) 0.033(5) 0.018(4) -0.004(3) 0.000(3) 0.001(3)
C54 0.019(4) 0.039(5) 0.009(4) -0.004(3) -0.001(3) 0.005(3)
C55 0.015(4) 0.025(4) 0.024(4) -0.005(3) 0.000(3) 0.003(3)
C56 0.010(3) 0.020(4) 0.020(4) -0.005(3) 0.001(3) 0.000(3)
C57 0.009(3) 0.023(4) 0.022(4) -0.007(3) -0.004(3) -0.001(3)
C58 0.014(3) 0.023(4) 0.012(3) 0.001(3) -0.001(3) -0.002(3)
C59 0.020(4) 0.026(4) 0.022(4) 0.001(3) 0.002(3) -0.005(3)
C60 0.018(4) 0.028(4) 0.016(4) -0.003(3) 0.001(3) -0.003(3)
C61 0.015(3) 0.022(4) 0.014(4) 0.000(3) 0.000(3) -0.003(3)
C62 0.015(4) 0.021(4) 0.021(4) -0.006(3) 0.005(3) -0.004(3)
C63 0.017(3) 0.025(4) 0.009(3) -0.005(3) 0.002(3) 0.000(3)
C64 0.020(4) 0.022(4) 0.012(3) -0.003(3) 0.001(3) 0.000(3)
C65 0.021(4) 0.027(4) 0.019(4) 0.004(3) 0.003(3) -0.002(3)
C66 0.022(4) 0.020(4) 0.018(4) 0.002(3) 0.004(3) -0.003(3)
C67 0.018(4) 0.031(4) 0.014(4) 0.001(3) 0.003(3) 0.002(3)
C68 0.026(4) 0.033(5) 0.021(4) 0.001(4) 0.003(3) 0.004(4)
C69 0.026(4) 0.039(5) 0.018(4) 0.004(4) 0.013(3) 0.013(4)
C70 0.046(6) 0.037(5) 0.010(4) -0.004(3) 0.010(4) 0.005(4)
C71 0.035(5) 0.050(6) 0.015(4) -0.008(4) 0.000(4) -0.006(5)
C72 0.029(5) 0.049(6) 0.015(4) -0.003(4) 0.009(4) -0.003(4)
C73 0.012(3) 0.027(4) 0.017(4) -0.003(3) 0.008(3) 0.000(3)
C74 0.022(4) 0.027(4) 0.023(4) -0.001(4) 0.002(3) -0.002(3)
C75 0.028(5) 0.029(5) 0.043(6) -0.006(4) 0.009(4) -0.011(4)
C76 0.038(5) 0.024(4) 0.041(5) 0.000(4) 0.009(4) 0.003(4)
C77 0.027(4) 0.037(5) 0.032(5) 0.009(4) 0.006(4) 0.002(4)
C78 0.016(4) 0.027(4) 0.031(5) -0.001(4) 0.007(3) -0.003(3)
C79 0.023(4) 0.020(4) 0.015(4) -0.003(3) 0.003(3) -0.003(3)
C80 0.023(4) 0.028(4) 0.020(4) 0.004(3) 0.004(3) 0.003(4)
C81 0.033(5) 0.040(6) 0.026(5) 0.011(4) 0.013(4) 0.009(4)
C82 0.053(6) 0.035(5) 0.019(4) 0.000(4) 0.017(4) 0.017(5)
C83 0.055(6) 0.028(5) 0.011(4) -0.001(3) -0.002(4) 0.001(4)
C84 0.029(5) 0.029(5) 0.019(4) -0.001(3) -0.003(3) -0.003(4)
C85 0.020(4) 0.035(5) 0.020(4) -0.006(4) -0.004(3) -0.001(4)
C86 0.025(5) 0.047(6) 0.031(5) 0.001(4) -0.003(4) -0.008(4)
C87 0.018(4) 0.036(5) 0.035(5) 0.006(4) 0.002(4) -0.009(4)
C88 0.022(4) 0.033(5) 0.026(5) 0.004(4) -0.001(4) -0.003(4)
C89 0.020(4) 0.034(5) 0.016(4) 0.000(3) -0.001(3) 0.001(3)
C90 0.025(4) 0.039(5) 0.026(5) 0.008(4) -0.009(4) 0.000(4)
C91 0.015(4) 0.044(6) 0.037(5) 0.003(4) -0.006(4) 0.007(4)
C92 0.017(5) 0.079(9) 0.033(6) -0.008(6) -0.004(4) 0.003(5)
C93 0.012(4) 0.069(7) 0.024(5) -0.002(5) 0.005(3) 0.002(4)
N13 0.058(7) 0.073(8) 0.064(8) 0.015(6) 0.023(6) -0.012(6)
C94 0.054(9) 0.115(14) 0.049(8) 0.008(9) 0.001(7) -0.010(9)
C95 0.037(8) 0.16(2) 0.074(11) 0.027(13) -0.001(8) -0.021(10)
C96 0.070(11) 0.142(19) 0.054(9) 0.030(11) 0.023(8) -0.007(12)
C97 0.106(14) 0.068(10) 0.039(7) -0.001(7) 0.012(8) 0.005(10)
C98 0.071(9) 0.068(9) 0.053(8) -0.013(7) 0.009(7) -0.013(8)
C14 0.046(13) 0.048(13) 0.038(12) -0.015(10) 0.001(10) -0.007(10)
C99 0.066(16) 0.036(12) 0.047(13) 0.010(10) -0.028(12) -0.005(12)
C100 0.058(15) 0.063(16) 0.038(12) 0.018(12) -0.002(10) -0.030(13)
C101 0.035(10) 0.052(13) 0.038(12) 0.002(11) 0.003(9) -0.002(10)
C102 0.055(16) 0.064(18) 0.08(2) 0.023(16) -0.039(15) -0.018(13)
N103 0.054(12) 0.063(13) 0.021(8) 0.017(9) 0.006(8) 0.002(10)

loop_
_atom_type_symbol
_atom_type_description
_atom_type_scat_dispersion_real
_atom_type_scat_dispersion_imag
_atom_type_scat_source
C C 0.0181 0.0091 'International Tables Vol C Tables 4.2.6.8 and 6.1.1.4'
H H 0.0000 0.0000 'International Tables Vol C Tables 4.2.6.8 and 6.1.1.4'
Al Al 0.2130 0.2455 'International Tables Vol C Tables 4.2.6.8 and 6.1.1.4'
F F 0.0727 0.0534 'International Tables Vol C Tables 4.2.6.8 and 6.1.1.4'
I I -0.3257 6.8362 'International Tables Vol C Tables 4.2.6.8 and 6.1.1.4'
N N 0.0311 0.0180 'International Tables Vol C Tables 4.2.6.8 and 6.1.1.4'

loop_
_geom_angle_atom_site_label_1
_geom_angle_atom_site_label_2
_geom_angle_atom_site_label_3
_geom_angle
N4 Al1 N2 173.4(4)
N4 Al1 N3 91.0(3)
N2 Al1 N3 95.5(3)
N4 Al1 N1 82.4(3)
N2 Al1 N1 91.1(3)
N3 Al1 N1 173.3(3)
N4 Al1 N6 88.0(3)
N2 Al1 N6 91.1(3)
N3 Al1 N6 90.9(3)
N1 Al1 N6 87.9(3)
N4 Al1 N5 88.1(3)
N2 Al1 N5 92.4(3)
N3 Al1 N5 92.8(3)
N1 Al1 N5 87.9(3)
N6 Al1 N5 174.6(3)
C1 N1 C4 110.0(7)
C1 N1 Al1 115.8(6)
C4 N1 Al1 133.9(6)
C9 N2 C6 107.4(7)
C9 N2 Al1 126.3(6)
C6 N2 Al1 125.9(6)
C11 N3 C0AA 108.0(7)
C11 N3 Al1 125.8(6)
C0AA N3 Al1 126.1(6)
C16 N4 C19 109.7(7)
C16 N4 Al1 134.8(7)
C19 N4 Al1 115.4(6)
C38 N5 C42 117.5(8)
C38 N5 Al1 121.5(6)
C42 N5 Al1 120.6(6)
C43 N6 C47 116.2(7)
C43 N6 Al1 122.4(6)
C47 N6 Al1 121.3(6)
N1 C1 C2 108.1(7)
N1 C1 C19 112.6(8)
C2 C1 C19 139.2(8)
C3 C2 C1 107.2(8)
C3 C2 I2 130.7(7)
C1 C2 I2 121.7(6)
C3 C2 H2 126.4
C1 C2 H2 126.4
C2 C3 C4 108.1(8)
C2 C3 I3 123.1(7)
C4 C3 I3 128.6(6)
N1 C4 C5 118.6(8)
N1 C4 C3 106.6(7)
C5 C4 C3 134.8(8)
C6 C5 C4 124.3(8)
C6 C5 C20 116.8(7)
C4 C5 C20 118.8(8)
C5 C6 N2 125.9(8)
C5 C6 C7 126.6(8)
N2 C6 C7 107.5(7)
C8 C7 C6 107.8(7)
C8 C7 H7 126.1
C6 C7 H7 126.1
C7 C8 C9 108.3(8)
C7 C8 H8 125.8
C9 C8 H8 125.8
N2 C9 C10 123.3(8)
N2 C9 C8 109.0(7)
C10 C9 C8 127.7(8)
C9 C10 C11 125.5(8)
C9 C10 C26 116.7(7)
C11 C10 C26 117.8(8)
N3 C11 C10 123.6(8)
N3 C11 C12 108.7(7)
C10 C11 C12 127.7(8)
C13 C12 C11 107.2(8)
C13 C12 H12 126.4
C11 C12 H12 126.4
C12 C13 C0AA 108.0(8)
C12 C13 H13 126.0
C0AA C13 H13 126.0
N3 C0AA C15 125.8(8)
N3 C0AA C13 108.0(8)
C15 C0AA C13 126.2(8)
C0AA C15 C16 125.0(8)
C0AA C15 C32 116.2(8)
C16 C15 C32 118.8(8)
N4 C16 C17 107.3(8)
N4 C16 C15 117.2(8)
C17 C16 C15 135.5(8)
C18 C17 C16 108.4(7)
C18 C17 I17 122.5(7)
C16 C17 I17 129.0(7)
C17 C18 C19 106.5(8)
C17 C18 I18 130.6(7)
C19 C18 I18 122.2(7)
C17 C18 H18 126.7
C19 C18 H18 126.7
N4 C19 C18 108.1(8)
N4 C19 C1 113.8(7)
C18 C19 C1 138.1(9)
C25 C20 C21 115.3(8)
C25 C20 C5 122.7(8)
C21 C20 C5 121.9(8)
F21 C21 C22 118.9(8)
F21 C21 C20 118.3(8)
C22 C21 C20 122.7(9)
F22 C22 C21 120.0(10)
F22 C22 C23 120.2(9)
C21 C22 C23 119.8(10)
F23 C23 C22 120.6(11)
F23 C23 C24 120.2(11)
C22 C23 C24 119.2(9)
F24 C24 C25 120.1(10)
F24 C24 C23 120.1(9)
C25 C24 C23 119.8(10)
F25 C25 C24 118.2(9)
F25 C25 C20 118.6(8)
C24 C25 C20 123.1(9)
C27 C26 C31 115.7(9)
C27 C26 C10 122.8(8)
C31 C26 C10 121.5(8)
F27 C27 C26 120.4(8)
F27 C27 C28 115.9(8)
C26 C27 C28 123.6(9)
F28 C28 C29 120.7(9)
F28 C28 C27 120.8(9)
C29 C28 C27 118.5(9)
F29 C29 C28 120.1(10)
F29 C29 C30 119.4(10)
C28 C29 C30 120.6(9)
F30 C30 C31 120.8(10)
F30 C30 C29 120.2(9)
C31 C30 C29 119.0(10)
F31 C31 C30 116.8(9)
F31 C31 C26 120.7(8)
C30 C31 C26 122.5(9)
C37 C32 C33 116.8(8)
C37 C32 C15 121.1(8)
C33 C32 C15 122.2(8)
F33 C33 C34 118.0(8)
F33 C33 C32 119.4(8)
C34 C33 C32 122.6(9)
F34 C34 C33 121.2(9)
F34 C34 C35 119.0(9)
C33 C34 C35 119.7(9)
F35 C35 C36 120.9(10)
F35 C35 C34 120.3(9)
C36 C35 C34 118.8(9)
F36 C36 C35 119.3(10)
F36 C36 C37 120.4(9)
C35 C36 C37 120.3(9)
F37 C37 C32 119.9(9)
F37 C37 C36 118.3(9)
C32 C37 C36 121.8(9)
N5 C38 C39 123.0(9)
N5 C38 H38 118.5
C39 C38 H38 118.5
C40 C39 C38 119.6(9)
C40 C39 H39 120.2
C38 C39 H39 120.2
C39 C40 C41 117.4(9)
C39 C40 H40 121.3
C41 C40 H40 121.3
C42 C41 C40 120.4(10)
C42 C41 H41 119.8
C40 C41 H41 119.8
N5 C42 C41 122.0(9)
N5 C42 H42 119.0
C41 C42 H42 119.0
N6 C43 C44 123.9(8)
N6 C43 H43 118.0
C44 C43 H43 118.0
C43 C44 C45 118.8(9)
C43 C44 H44 120.6
C45 C44 H44 120.6
C44 C45 C46 118.5(8)
C44 C45 H45 120.7
C46 C45 H45 120.7
C47 C46 C45 118.9(9)
C47 C46 H46 120.5
C45 C46 H46 120.5
N6 C47 C46 123.6(9)
N6 C47 H47 118.2
C46 C47 H47 118.2
N8 Al2 N9 95.9(3)
N8 Al2 N7 91.0(3)
N9 Al2 N7 173.1(3)
N8 Al2 N10 172.4(3)
N9 Al2 N10 91.6(3)
N7 Al2 N10 81.5(3)
N8 Al2 N12 90.4(3)
N9 Al2 N12 90.5(3)
N7 Al2 N12 88.3(3)
N10 Al2 N12 88.5(3)
N8 Al2 N11 92.3(3)
N9 Al2 N11 92.2(3)
N7 Al2 N11 88.6(3)
N10 Al2 N11 88.5(3)
N12 Al2 N11 176.0(3)
C48 N7 C51 108.9(7)
C48 N7 Al2 116.4(6)
C51 N7 Al2 134.7(6)
C56 N8 C53 107.4(7)
C56 N8 Al2 125.1(6)
C53 N8 Al2 127.4(6)
C58 N9 C61 108.3(7)
C58 N9 Al2 125.6(6)
C61 N9 Al2 125.8(6)
C63 N10 C66 110.5(7)
C63 N10 Al2 133.0(6)
C66 N10 Al2 116.4(6)
C88 N11 C85 118.3(7)
C88 N11 Al2 121.5(6)
C85 N11 Al2 120.2(6)
C89 N12 C93 116.1(8)
C89 N12 Al2 122.3(6)
C93 N12 Al2 121.5(6)
C87 C03P C86 118.5(9)
C87 C03P H03P 120.7
C86 C03P H03P 120.7
N7 C48 C49 107.3(7)
N7 C48 C66 112.5(7)
C49 C48 C66 140.1(8)
C50 C49 C48 108.0(8)
C50 C49 I49 128.5(6)
C48 C49 I49 123.5(6)
C50 C49 H49 126.0
C48 C49 H49 126.0
C49 C50 C51 108.3(7)
C49 C50 I50 123.7(7)
C51 C50 I50 128.0(7)
N7 C51 C50 107.5(8)
N7 C51 C52 116.2(8)
C50 C51 C52 136.4(8)
C53 C52 C51 125.8(8)
C53 C52 C67 115.5(8)
C51 C52 C67 118.6(8)
N8 C53 C52 124.9(8)
N8 C53 C54 109.0(8)
C52 C53 C54 126.1(8)
C55 C54 C53 107.9(7)
C55 C54 H54 126.1
C53 C54 H54 126.1
C54 C55 C56 107.3(8)
C54 C55 H55 126.4
C56 C55 H55 126.4
N8 C56 C57 124.4(7)
N8 C56 C55 108.4(7)
C57 C56 C55 127.1(8)
C56 C57 C58 124.0(8)
C56 C57 C73 117.8(7)
C58 C57 C73 118.2(7)
N9 C58 C57 124.8(8)
N9 C58 C59 108.6(7)
C57 C58 C59 126.5(8)
C60 C59 C58 106.8(8)
C60 C59 H59 126.6
C58 C59 H59 126.6
C59 C60 C61 108.8(7)
C59 C60 H60 125.6
C61 C60 H60 125.6
N9 C61 C62 125.6(7)
N9 C61 C60 107.6(7)
C62 C61 C60 126.7(7)
C61 C62 C63 124.6(7)
C61 C62 C79 115.9(7)
C63 C62 C79 119.4(7)
N10 C63 C62 119.3(7)
N10 C63 C64 105.8(7)
C62 C63 C64 134.9(7)
C65 C64 C63 108.5(7)
C65 C64 I64 123.2(6)
C63 C64 I64 128.3(6)
C64 C65 C66 106.4(8)
C64 C65 I65 141.8(9)
C66 C65 I65 111.7(8)
C64 C65 H65 126.8
C66 C65 H65 126.8
N10 C66 C65 108.8(7)
N10 C66 C48 113.2(8)
C65 C66 C48 138.0(8)
C72 C67 C68 116.8(8)
C72 C67 C52 120.8(8)
C68 C67 C52 122.3(8)
F68 C68 C69 118.5(9)
F68 C68 C67 119.3(8)
C69 C68 C67 122.2(9)
F69 C69 C68 120.7(9)
F69 C69 C70 119.8(8)
C68 C69 C70 119.5(9)
F70 C70 C71 119.7(9)
F70 C70 C69 120.0(9)
C71 C70 C69 120.3(8)
F71 C71 C70 120.7(9)
F71 C71 C72 120.0(9)
C70 C71 C72 119.3(9)
F72 C72 C67 120.1(8)
F72 C72 C71 118.0(9)
C67 C72 C71 121.9(9)
C74 C73 C78 114.3(8)
C74 C73 C57 124.0(8)
C78 C73 C57 121.6(8)
F74 C74 C75 117.4(8)
F74 C74 C73 119.5(8)
C75 C74 C73 123.1(9)
F75 C75 C74 119.9(10)
F75 C75 C76 119.9(9)
C74 C75 C76 120.2(9)
F76 C76 C77 121.3(10)
F76 C76 C75 120.4(10)
C77 C76 C75 118.3(9)
C78 C77 F77 120.2(10)
C78 C77 C76 121.3(10)
F77 C77 C76 118.5(9)
F78 C78 C77 117.7(9)
F78 C78 C73 119.5(8)
C77 C78 C73 122.8(9)
C80 C79 C84 117.5(8)
C80 C79 C62 120.2(8)
C84 C79 C62 122.3(8)
F80 C80 C79 120.9(8)
F80 C80 C81 117.7(9)
C79 C80 C81 121.4(9)
C82 C81 F81 121.0(9)
C82 C81 C80 119.4(10)
F81 C81 C80 119.6(10)
C81 C82 F82 119.8(11)
C81 C82 C83 121.1(9)
F82 C82 C83 119.0(10)
F83 C83 C82 121.1(9)
F83 C83 C84 120.0(10)
C82 C83 C84 118.9(9)
F84 C84 C83 118.8(8)
F84 C84 C79 119.5(8)
C83 C84 C79 121.6(9)
N11 C85 C86 122.2(9)
N11 C85 H85 118.9
C86 C85 H85 118.9
C85 C86 C03P 119.3(10)
C85 C86 H86 120.4
C03P C86 H86 120.4
C03P C87 C88 119.1(9)
C03P C87 H87 120.5
C88 C87 H87 120.5
N11 C88 C87 122.6(9)
N11 C88 H88 118.7
C87 C88 H88 118.7
N12 C89 C90 123.6(9)
N12 C89 H89 118.2
C90 C89 H89 118.2
C89 C90 C91 119.0(9)
C89 C90 H90 120.5
C91 C90 H90 120.5
C92 C91 C90 118.5(9)
C92 C91 H91 120.7
C90 C91 H91 120.7
C91 C92 C93 119.0(10)
C91 C92 H92 120.5
C93 C92 H92 120.5
N12 C93 C92 123.8(10)
N12 C93 H93 118.1
C92 C93 H93 118.1
C94 N13 C98 115.8(13)
N13 C94 C95 122.4(17)
N13 C94 H94 118.8
C95 C94 H94 118.8
C94 C95 C96 118.9(18)
C94 C95 H95 120.6
C96 C95 H95 120.6
C97 C96 C95 118.7(15)
C97 C96 H96 120.6
C95 C96 H96 120.6
C98 C97 C96 116.5(16)
C98 C97 H97 121.8
C96 C97 H97 121.8
N13 C98 C97 127.2(16)
N13 C98 H98 116.4
C97 C98 H98 116.4
C99 C14 N103 120(2)
C99 C14 H14 119.8
N103 C14 H14 119.8
C14 C99 C100 120(2)
C14 C99 H99 120.1
C100 C99 H99 120.1
C99 C100 C101 122(2)
C99 C100 H100 118.9
C101 C100 H100 118.9
C102 C101 C100 116(2)
C102 C101 H101 122.1
C100 C101 H101 122.1
C101 C102 N103 125(2)
C101 C102 H102 117.3
N103 C102 H102 117.3
C14 N103 C102 116(2)

loop_
_geom_bond_atom_site_label_1
_geom_bond_atom_site_label_2
_geom_bond_distance
I2 C2 2.018(9)
I3 C3 2.092(9)
I17 C17 2.092(8)
I18 C18 2.165(9)
Al1 N4 1.895(8)
Al1 N2 1.899(8)
Al1 N3 1.899(8)
Al1 N1 1.903(8)
Al1 N6 2.154(8)
Al1 N5 2.155(8)
F21 C21 1.351(11)
F22 C22 1.338(12)
F23 C23 1.322(12)
F24 C24 1.345(12)
F25 C25 1.348(12)
F27 C27 1.329(11)
F28 C28 1.323(12)
F29 C29 1.360(12)
F30 C30 1.343(12)
F31 C31 1.339(11)
F33 C33 1.338(11)
F34 C34 1.347(11)
F35 C35 1.329(11)
F36 C36 1.349(12)
F37 C37 1.333(11)
N1 C1 1.366(11)
N1 C4 1.368(11)
N2 C9 1.371(11)
N2 C6 1.407(11)
N3 C11 1.367(12)
N3 C0AA 1.383(11)
N4 C16 1.365(11)
N4 C19 1.366(12)
N5 C38 1.341(12)
N5 C42 1.348(12)
N6 C43 1.348(11)
N6 C47 1.348(11)
C1 C2 1.406(13)
C1 C19 1.425(12)
C2 C3 1.380(12)
C2 H2 0.9500
C3 C4 1.424(12)
C4 C5 1.421(12)
C5 C6 1.404(12)
C5 C20 1.480(12)
C6 C7 1.443(12)
C7 C8 1.349(13)
C7 H7 0.9500
C8 C9 1.427(11)
C8 H8 0.9500
C9 C10 1.403(12)
C10 C11 1.426(11)
C10 C26 1.499(12)
C11 C12 1.440(12)
C12 C13 1.356(13)
C12 H12 0.9500
C13 C0AA 1.435(13)
C13 H13 0.9500
C0AA C15 1.412(13)
C15 C16 1.423(14)
C15 C32 1.497(12)
C16 C17 1.413(14)
C17 C18 1.384(14)
C18 C19 1.420(12)
C18 H18 0.9500
C20 C25 1.379(13)
C20 C21 1.413(12)
C21 C22 1.370(13)
C22 C23 1.378(17)
C23 C24 1.393(17)
C24 C25 1.372(14)
C26 C27 1.376(13)
C26 C31 1.408(13)
C27 C28 1.393(13)
C28 C29 1.377(16)
C29 C30 1.390(16)
C30 C31 1.383(14)
C32 C37 1.381(13)
C32 C33 1.390(13)
C33 C34 1.371(13)
C34 C35 1.393(15)
C35 C36 1.380(15)
C36 C37 1.385(14)
C38 C39 1.390(14)
C38 H38 0.9500
C39 C40 1.377(15)
C39 H39 0.9500
C40 C41 1.386(15)
C40 H40 0.9500
C41 C42 1.386(13)
C41 H41 0.9500
C42 H42 0.9500
C43 C44 1.378(13)
C43 H43 0.9500
C44 C45 1.379(14)
C44 H44 0.9500
C45 C46 1.389(14)
C45 H45 0.9500
C46 C47 1.379(12)
C46 H46 0.9500
C47 H47 0.9500
I49 C49 2.084(9)
I50 C50 2.090(8)
I64 C64 2.084(8)
I65 C65 1.793(19)
Al2 N8 1.890(7)
Al2 N9 1.898(7)
Al2 N7 1.908(8)
Al2 N10 1.911(8)
Al2 N12 2.160(8)
Al2 N11 2.164(7)
F68 C68 1.340(11)
F69 C69 1.350(11)
F70 C70 1.344(10)
F71 C71 1.332(12)
F72 C72 1.336(11)
F74 C74 1.341(11)
F75 C75 1.340(12)
F76 C76 1.337(12)
F77 C77 1.360(12)
F78 C78 1.343(11)
F80 C80 1.346(11)
F81 C81 1.357(13)
F82 C82 1.357(10)
F83 C83 1.333(11)
F84 C84 1.329(12)
N7 C48 1.370(11)
N7 C51 1.379(10)
N8 C56 1.383(11)
N8 C53 1.388(11)
N9 C58 1.354(11)
N9 C61 1.400(10)
N10 C63 1.358(10)
N10 C66 1.359(11)
N11 C88 1.331(12)
N11 C85 1.348(11)
N12 C89 1.342(11)
N12 C93 1.348(11)
C03P C87 1.367(15)
C03P C86 1.396(15)
C03P H03P 0.9500
C48 C49 1.403(12)
C48 C66 1.433(12)
C49 C50 1.367(13)
C49 H49 0.9500
C50 C51 1.392(13)
C51 C52 1.448(13)
C52 C53 1.408(13)
C52 C67 1.497(11)
C53 C54 1.418(13)
C54 C55 1.369(13)
C54 H54 0.9500
C55 C56 1.440(11)
C55 H55 0.9500
C56 C57 1.412(12)
C57 C58 1.414(12)
C57 C73 1.483(12)
C58 C59 1.449(12)
C59 C60 1.357(13)
C59 H59 0.9500
C60 C61 1.416(12)
C60 H60 0.9500
C61 C62 1.409(12)
C62 C63 1.414(12)
C62 C79 1.490(11)
C63 C64 1.438(12)
C64 C65 1.380(11)
C65 C66 1.405(13)
C65 H65 0.9500
C67 C72 1.374(13)
C67 C68 1.388(13)
C68 C69 1.376(12)
C69 C70 1.384(15)
C70 C71 1.355(15)
C71 C72 1.407(13)
C73 C74 1.396(12)
C73 C78 1.421(13)
C74 C75 1.373(14)
C75 C76 1.393(16)
C76 C77 1.370(16)
C77 C78 1.355(14)
C79 C80 1.374(13)
C79 C84 1.386(12)
C80 C81 1.393(13)
C81 C82 1.353(16)
C82 C83 1.373(17)
C83 C84 1.383(13)
C85 C86 1.382(13)
C85 H85 0.9500
C86 H86 0.9500
C87 C88 1.403(13)
C87 H87 0.9500
C88 H88 0.9500
C89 C90 1.378(13)
C89 H89 0.9500
C90 C91 1.384(14)
C90 H90 0.9500
C91 C92 1.368(15)
C91 H91 0.9500
C92 C93 1.380(13)
C92 H92 0.9500
C93 H93 0.9500
N13 C94 1.32(2)
N13 C98 1.33(2)
C94 C95 1.35(2)
C94 H94 0.9500
C95 C96 1.41(3)
C95 H95 0.9500
C96 C97 1.35(3)
C96 H96 0.9500
C97 C98 1.33(2)
C97 H97 0.9500
C98 H98 0.9500
C14 C99 1.31(4)
C14 N103 1.37(3)
C14 H14 0.9500
C99 C100 1.36(4)
C99 H99 0.9500
C100 C101 1.37(3)
C100 H100 0.9500
C101 C102 1.27(4)
C101 H101 0.9500
C102 N103 1.40(4)
C102 H102 0.9500

loop_
_geom_torsion_atom_site_label_1
_geom_torsion_atom_site_label_2
_geom_torsion_atom_site_label_3
_geom_torsion_atom_site_label_4
_geom_torsion
N3 Al1 N2 C9 -2.6(7)
N1 Al1 N2 C9 176.4(7)
N6 Al1 N2 C9 88.4(7)
N5 Al1 N2 C9 -95.7(7)
N3 Al1 N2 C6 -174.5(7)
N1 Al1 N2 C6 4.4(7)
N6 Al1 N2 C6 -83.5(7)
N5 Al1 N2 C6 92.4(7)
N4 Al1 N3 C11 -178.8(7)
N2 Al1 N3 C11 0.4(7)
N6 Al1 N3 C11 -90.8(7)
N5 Al1 N3 C11 93.1(7)
N4 Al1 N3 C0AA -0.6(7)
N2 Al1 N3 C0AA 178.6(7)
N6 Al1 N3 C0AA 87.4(7)
N5 Al1 N3 C0AA -88.7(7)
N3 Al1 N4 C16 2.2(8)
N1 Al1 N4 C16 -176.9(8)
N6 Al1 N4 C16 -88.7(8)
N5 Al1 N4 C16 94.9(8)
N3 Al1 N4 C19 178.8(6)
N1 Al1 N4 C19 -0.3(6)
N6 Al1 N4 C19 87.9(6)
N5 Al1 N4 C19 -88.4(6)
C4 N1 C1 C2 0.4(9)
Al1 N1 C1 C2 175.2(5)
C4 N1 C1 C19 -176.0(7)
Al1 N1 C1 C19 -1.2(9)
N1 C1 C2 C3 -1.2(9)
C19 C1 C2 C3 173.8(10)
N1 C1 C2 I2 172.4(6)
C19 C1 C2 I2 -12.6(15)
C1 C2 C3 C4 1.6(9)
I2 C2 C3 C4 -171.3(6)
C1 C2 C3 I3 -174.7(6)
I2 C2 C3 I3 12.4(11)
C1 N1 C4 C5 178.4(7)
Al1 N1 C4 C5 4.8(12)
C1 N1 C4 C3 0.5(9)
Al1 N1 C4 C3 -173.0(6)
C2 C3 C4 N1 -1.3(9)
I3 C3 C4 N1 174.7(6)
C2 C3 C4 C5 -178.6(9)
I3 C3 C4 C5 -2.6(14)
N1 C4 C5 C6 -2.4(12)
C3 C4 C5 C6 174.7(9)
N1 C4 C5 C20 -178.8(7)
C3 C4 C5 C20 -1.7(14)
C4 C5 C6 N2 2.4(13)
C20 C5 C6 N2 178.9(7)
C4 C5 C6 C7 -174.9(8)
C20 C5 C6 C7 1.5(12)
C9 N2 C6 C5 -177.4(8)
Al1 N2 C6 C5 -4.2(12)
C9 N2 C6 C7 0.3(9)
Al1 N2 C6 C7 173.5(6)
C5 C6 C7 C8 176.7(8)
N2 C6 C7 C8 -1.0(9)
C6 C7 C8 C9 1.2(10)
C6 N2 C9 C10 178.2(8)
Al1 N2 C9 C10 5.1(12)
C6 N2 C9 C8 0.4(9)
Al1 N2 C9 C8 -172.8(6)
C7 C8 C9 N2 -1.0(10)
C7 C8 C9 C10 -178.7(8)
N2 C9 C10 C11 -5.0(13)
C8 C9 C10 C11 172.4(8)
N2 C9 C10 C26 173.8(8)
C8 C9 C10 C26 -8.8(13)
C0AA N3 C11 C10 -179.0(8)
Al1 N3 C11 C10 -0.5(12)
C0AA N3 C11 C12 1.7(9)
Al1 N3 C11 C12 -179.8(6)
C9 C10 C11 N3 2.6(13)
C26 C10 C11 N3 -176.2(8)
C9 C10 C11 C12 -178.2(8)
C26 C10 C11 C12 3.0(13)
N3 C11 C12 C13 -1.2(10)
C10 C11 C12 C13 179.5(8)
C11 C12 C13 C0AA 0.3(10)
C11 N3 C0AA C15 178.2(8)
Al1 N3 C0AA C15 -0.3(12)
C11 N3 C0AA C13 -1.5(9)
Al1 N3 C0AA C13 -180.0(6)
C12 C13 C0AA N3 0.7(10)
C12 C13 C0AA C15 -179.0(8)
N3 C0AA C15 C16 0.3(14)
C13 C0AA C15 C16 179.9(8)
N3 C0AA C15 C32 -177.4(7)
C13 C0AA C15 C32 2.2(13)
C19 N4 C16 C17 0.9(9)
Al1 N4 C16 C17 177.7(6)
C19 N4 C16 C15 -179.3(7)
Al1 N4 C16 C15 -2.6(12)
C0AA C15 C16 N4 1.0(13)
C32 C15 C16 N4 178.7(7)
C0AA C15 C16 C17 -179.3(9)
C32 C15 C16 C17 -1.7(15)
N4 C16 C17 C18 -1.2(10)
C15 C16 C17 C18 179.2(9)
N4 C16 C17 I17 -177.0(6)
C15 C16 C17 I17 3.3(15)
C16 C17 C18 C19 1.0(10)
I17 C17 C18 C19 177.1(6)
C16 C17 C18 I18 171.5(6)
I17 C17 C18 I18 -12.3(12)
C16 N4 C19 C18 -0.3(9)
Al1 N4 C19 C18 -177.8(6)
C16 N4 C19 C1 177.1(7)
Al1 N4 C19 C1 -0.3(9)
C17 C18 C19 N4 -0.4(10)
I18 C18 C19 N4 -171.9(6)
C17 C18 C19 C1 -176.9(10)
I18 C18 C19 C1 11.6(15)
N1 C1 C19 N4 1.0(10)
C2 C1 C19 N4 -173.9(10)
N1 C1 C19 C18 177.4(10)
C2 C1 C19 C18 2.5(19)
C6 C5 C20 C25 -86.2(11)
C4 C5 C20 C25 90.4(11)
C6 C5 C20 C21 93.3(10)
C4 C5 C20 C21 -90.1(10)
C25 C20 C21 F21 -179.6(8)
C5 C20 C21 F21 0.8(13)
C25 C20 C21 C22 -3.0(14)
C5 C20 C21 C22 177.4(9)
F21 C21 C22 F22 -3.1(14)
C20 C21 C22 F22 -179.7(9)
F21 C21 C22 C23 178.2(9)
C20 C21 C22 C23 1.6(15)
F22 C22 C23 F23 1.7(17)
C21 C22 C23 F23 -179.7(9)
F22 C22 C23 C24 -178.7(10)
C21 C22 C23 C24 -0.1(16)
F23 C23 C24 F24 0.1(16)
C22 C23 C24 F24 -179.4(10)
F23 C23 C24 C25 179.7(10)
C22 C23 C24 C25 0.1(17)
F24 C24 C25 F25 1.3(16)
C23 C24 C25 F25 -178.3(10)
F24 C24 C25 C20 177.8(10)
C23 C24 C25 C20 -1.7(17)
C21 C20 C25 F25 179.6(8)
C5 C20 C25 F25 -0.8(15)
C21 C20 C25 C24 3.1(15)
C5 C20 C25 C24 -177.4(9)
C9 C10 C26 C27 -60.3(11)
C11 C10 C26 C27 118.7(9)
C9 C10 C26 C31 119.9(9)
C11 C10 C26 C31 -61.1(11)
C31 C26 C27 F27 179.2(7)
C10 C26 C27 F27 -0.7(12)
C31 C26 C27 C28 1.4(12)
C10 C26 C27 C28 -178.4(8)
F27 C27 C28 F28 0.4(12)
C26 C27 C28 F28 178.2(8)
F27 C27 C28 C29 -178.1(8)
C26 C27 C28 C29 -0.3(13)
F28 C28 C29 F29 0.4(14)
C27 C28 C29 F29 178.9(8)
F28 C28 C29 C30 -178.5(8)
C27 C28 C29 C30 0.0(14)
F29 C29 C30 F30 1.7(14)
C28 C29 C30 F30 -179.4(9)
F29 C29 C30 C31 -179.9(8)
C28 C29 C30 C31 -1.0(14)
F30 C30 C31 F31 0.3(13)
C29 C30 C31 F31 -178.1(8)
F30 C30 C31 C26 -179.3(8)
C29 C30 C31 C26 2.3(14)
C27 C26 C31 F31 178.0(7)
C10 C26 C31 F31 -2.2(12)
C27 C26 C31 C30 -2.4(13)
C10 C26 C31 C30 177.4(8)
C0AA C15 C32 C37 89.9(11)
C16 C15 C32 C37 -88.0(12)
C0AA C15 C32 C33 -91.1(11)
C16 C15 C32 C33 91.0(11)
C37 C32 C33 F33 178.4(9)
C15 C32 C33 F33 -0.7(14)
C37 C32 C33 C34 0.0(15)
C15 C32 C33 C34 -179.1(10)
F33 C33 C34 F34 2.8(15)
C32 C33 C34 F34 -178.8(9)
F33 C33 C34 C35 -178.6(9)
C32 C33 C34 C35 -0.2(16)
F34 C34 C35 F35 -0.1(16)
C33 C34 C35 F35 -178.8(10)
F34 C34 C35 C36 178.8(10)
C33 C34 C35 C36 0.2(17)
F35 C35 C36 F36 -2.5(18)
C34 C35 C36 F36 178.6(11)
F35 C35 C36 C37 179.0(11)
C34 C35 C36 C37 0.0(18)
C33 C32 C37 F37 178.8(10)
C15 C32 C37 F37 -2.2(16)
C33 C32 C37 C36 0.2(16)
C15 C32 C37 C36 179.3(10)
F36 C36 C37 F37 2.7(18)
C35 C36 C37 F37 -178.8(11)
F36 C36 C37 C32 -178.8(11)
C35 C36 C37 C32 -0.3(19)
C42 N5 C38 C39 1.1(14)
Al1 N5 C38 C39 174.8(7)
N5 C38 C39 C40 -1.0(15)
C38 C39 C40 C41 0.6(15)
C39 C40 C41 C42 -0.5(15)
C38 N5 C42 C41 -1.0(13)
Al1 N5 C42 C41 -174.7(7)
C40 C41 C42 N5 0.8(15)
C47 N6 C43 C44 -0.3(14)
Al1 N6 C43 C44 -176.1(7)
N6 C43 C44 C45 -0.7(15)
C43 C44 C45 C46 1.2(14)
C44 C45 C46 C47 -0.8(14)
C43 N6 C47 C46 0.7(14)
Al1 N6 C47 C46 176.5(8)
C45 C46 C47 N6 -0.1(15)
N9 Al2 N8 C56 -1.2(7)
N7 Al2 N8 C56 177.7(7)
N12 Al2 N8 C56 89.4(7)
N11 Al2 N8 C56 -93.6(7)
N9 Al2 N8 C53 -179.1(7)
N7 Al2 N8 C53 -0.2(7)
N12 Al2 N8 C53 -88.5(7)
N11 Al2 N8 C53 88.5(7)
N8 Al2 N9 C58 3.4(7)
N10 Al2 N9 C58 -175.5(7)
N12 Al2 N9 C58 -87.0(7)
N11 Al2 N9 C58 95.9(7)
N8 Al2 N9 C61 175.9(6)
N10 Al2 N9 C61 -3.0(7)
N12 Al2 N9 C61 85.5(7)
N11 Al2 N9 C61 -91.5(6)
C51 N7 C48 C49 0.6(10)
Al2 N7 C48 C49 180.0(6)
C51 N7 C48 C66 -179.0(7)
Al2 N7 C48 C66 0.3(9)
N7 C48 C49 C50 0.9(10)
C66 C48 C49 C50 -179.6(11)
N7 C48 C49 I49 179.7(6)
C66 C48 C49 I49 -0.8(16)
C48 C49 C50 C51 -2.1(11)
I49 C49 C50 C51 179.2(7)
C48 C49 C50 I50 177.7(6)
I49 C49 C50 I50 -1.0(12)
C48 N7 C51 C50 -1.9(10)
Al2 N7 C51 C50 178.9(7)
C48 N7 C51 C52 178.2(7)
Al2 N7 C51 C52 -1.0(12)
C49 C50 C51 N7 2.5(10)
I50 C50 C51 N7 -177.3(6)
C49 C50 C51 C52 -177.7(10)
I50 C50 C51 C52 2.5(16)
N7 C51 C52 C53 1.3(13)
C50 C51 C52 C53 -178.5(10)
N7 C51 C52 C67 -175.2(7)
C50 C51 C52 C67 5.0(15)
C56 N8 C53 C52 -177.6(8)
Al2 N8 C53 C52 0.6(12)
C56 N8 C53 C54 0.6(9)
Al2 N8 C53 C54 178.8(6)
C51 C52 C53 N8 -1.2(14)
C67 C52 C53 N8 175.4(7)
C51 C52 C53 C54 -179.0(8)
C67 C52 C53 C54 -2.5(12)
N8 C53 C54 C55 0.3(10)
C52 C53 C54 C55 178.4(8)
C53 C54 C55 C56 -1.0(9)
C53 N8 C56 C57 178.8(7)
Al2 N8 C56 C57 0.6(11)
C53 N8 C56 C55 -1.2(9)
Al2 N8 C56 C55 -179.4(5)
C54 C55 C56 N8 1.4(9)
C54 C55 C56 C57 -178.6(8)
N8 C56 C57 C58 -1.6(13)
C55 C56 C57 C58 178.4(8)
N8 C56 C57 C73 175.9(7)
C55 C56 C57 C73 -4.1(12)
C61 N9 C58 C57 -178.9(7)
Al2 N9 C58 C57 -5.3(11)
C61 N9 C58 C59 -1.0(9)
Al2 N9 C58 C59 172.6(5)
C56 C57 C58 N9 4.1(13)
C73 C57 C58 N9 -173.4(7)
C56 C57 C58 C59 -173.4(8)
C73 C57 C58 C59 9.1(12)
N9 C58 C59 C60 1.7(9)
C57 C58 C59 C60 179.6(8)
C58 C59 C60 C61 -1.7(9)
C58 N9 C61 C62 177.1(8)
Al2 N9 C61 C62 3.5(11)
C58 N9 C61 C60 -0.1(9)
Al2 N9 C61 C60 -173.7(5)
C59 C60 C61 N9 1.2(9)
C59 C60 C61 C62 -175.9(8)
N9 C61 C62 C63 -2.2(13)
C60 C61 C62 C63 174.4(8)
N9 C61 C62 C79 -177.3(7)
C60 C61 C62 C79 -0.7(12)
C66 N10 C63 C62 -177.7(7)
Al2 N10 C63 C62 -2.1(12)
C66 N10 C63 C64 1.5(9)
Al2 N10 C63 C64 177.0(6)
C61 C62 C63 N10 1.3(13)
C79 C62 C63 N10 176.3(7)
C61 C62 C63 C64 -177.5(9)
C79 C62 C63 C64 -2.6(14)
N10 C63 C64 C65 -1.0(9)
C62 C63 C64 C65 177.9(9)
N10 C63 C64 I64 -179.7(6)
C62 C63 C64 I64 -0.7(14)
C63 C64 C65 C66 0.2(9)
I64 C64 C65 C66 178.9(6)
C63 C64 C65 I65 -175.6(12)
I64 C64 C65 I65 3.2(17)
C63 N10 C66 C65 -1.4(10)
Al2 N10 C66 C65 -177.8(6)
C63 N10 C66 C48 177.9(7)
Al2 N10 C66 C48 1.5(9)
C64 C65 C66 N10 0.7(10)
I65 C65 C66 N10 177.9(8)
C64 C65 C66 C48 -178.3(10)
I65 C65 C66 C48 -1.1(15)
N7 C48 C66 N10 -1.2(10)
C49 C48 C66 N10 179.3(11)
N7 C48 C66 C65 177.8(10)
C49 C48 C66 C65 -2(2)
C53 C52 C67 C72 -88.1(11)
C51 C52 C67 C72 88.7(12)
C53 C52 C67 C68 89.1(11)
C51 C52 C67 C68 -94.1(11)
C72 C67 C68 F68 179.3(9)
C52 C67 C68 F68 2.0(14)
C72 C67 C68 C69 0.4(15)
C52 C67 C68 C69 -176.9(9)
F68 C68 C69 F69 0.0(14)
C67 C68 C69 F69 178.9(9)
F68 C68 C69 C70 179.8(9)
C67 C68 C69 C70 -1.3(15)
F69 C69 C70 F70 0.2(15)
C68 C69 C70 F70 -179.6(9)
F69 C69 C70 C71 -179.1(10)
C68 C69 C70 C71 1.1(16)
F70 C70 C71 F71 0.9(17)
C69 C70 C71 F71 -179.8(10)
F70 C70 C71 C72 -179.4(10)
C69 C70 C71 C72 -0.1(17)
C68 C67 C72 F72 -179.1(10)
C52 C67 C72 F72 -1.8(15)
C68 C67 C72 C71 0.7(16)
C52 C67 C72 C71 178.0(10)
F71 C71 C72 F72 -1.3(17)
C70 C71 C72 F72 179.0(11)
F71 C71 C72 C67 178.9(10)
C70 C71 C72 C67 -0.8(17)
C56 C57 C73 C74 57.8(11)
C58 C57 C73 C74 -124.5(9)
C56 C57 C73 C78 -120.1(8)
C58 C57 C73 C78 57.6(10)
C78 C73 C74 F74 -177.0(7)
C57 C73 C74 F74 5.0(12)
C78 C73 C74 C75 3.2(12)
C57 C73 C74 C75 -174.8(8)
F74 C74 C75 F75 0.5(13)
C73 C74 C75 F75 -179.7(8)
F74 C74 C75 C76 177.5(8)
C73 C74 C75 C76 -2.6(14)
F75 C75 C76 F76 -2.4(15)
C74 C75 C76 F76 -179.5(9)
F75 C75 C76 C77 177.8(9)
C74 C75 C76 C77 0.7(15)
F76 C76 C77 C78 -179.5(9)
C75 C76 C77 C78 0.3(15)
F76 C76 C77 F77 0.5(15)
C75 C76 C77 F77 -179.7(9)
F77 C77 C78 F78 -1.6(13)
C76 C77 C78 F78 178.5(8)
F77 C77 C78 C73 -179.6(8)
C76 C77 C78 C73 0.5(14)
C74 C73 C78 F78 179.9(7)
C57 C73 C78 F78 -2.1(12)
C74 C73 C78 C77 -2.2(12)
C57 C73 C78 C77 175.9(8)
C61 C62 C79 C80 85.4(11)
C63 C62 C79 C80 -90.0(10)
C61 C62 C79 C84 -94.9(10)
C63 C62 C79 C84 89.7(11)
C84 C79 C80 F80 178.5(8)
C62 C79 C80 F80 -1.8(14)
C84 C79 C80 C81 -2.0(14)
C62 C79 C80 C81 177.6(9)
F80 C80 C81 C82 179.2(9)
C79 C80 C81 C82 -0.3(15)
F80 C80 C81 F81 -1.3(14)
C79 C80 C81 F81 179.3(9)
F81 C81 C82 F82 2.2(16)
C80 C81 C82 F82 -178.2(9)
F81 C81 C82 C83 -177.5(10)
C80 C81 C82 C83 2.0(16)
C81 C82 C83 F83 175.9(10)
F82 C82 C83 F83 -3.9(16)
C81 C82 C83 C84 -1.3(16)
F82 C82 C83 C84 178.9(9)
F83 C83 C84 F84 3.6(14)
C82 C83 C84 F84 -179.1(9)
F83 C83 C84 C79 -178.4(9)
C82 C83 C84 C79 -1.1(15)
C80 C79 C84 F84 -179.3(8)
C62 C79 C84 F84 1.0(14)
C80 C79 C84 C83 2.7(14)
C62 C79 C84 C83 -176.9(9)
C88 N11 C85 C86 0.9(14)
Al2 N11 C85 C86 178.1(8)
N11 C85 C86 C03P -0.5(16)
C87 C03P C86 C85 -0.5(17)
C86 C03P C87 C88 1.1(16)
C85 N11 C88 C87 -0.2(14)
Al2 N11 C88 C87 -177.4(8)
C03P C87 C88 N11 -0.8(16)
C93 N12 C89 C90 1.1(15)
Al2 N12 C89 C90 178.0(8)
N12 C89 C90 C91 -2.1(16)
C89 C90 C91 C92 2.1(16)
C90 C91 C92 C93 -1.2(19)
C89 N12 C93 C92 -0.2(17)
Al2 N12 C93 C92 -177.1(10)
C91 C92 C93 N12 0(2)
C98 N13 C94 C95 -4(3)
N13 C94 C95 C96 4(3)
C94 C95 C96 C97 3(4)
C95 C96 C97 C98 -8(3)
C94 N13 C98 C97 -2(3)
C96 C97 C98 N13 8(3)
N103 C14 C99 C100 5(4)
C14 C99 C100 C101 -3(4)
C99 C100 C101 C102 -1(4)
C100 C101 C102 N103 3(5)
C99 C14 N103 C102 -2(4)
C101 C102 N103 C14 -2(5)
